data_2012760
loop_
_publ_author_name
'Kim, Bun-Joo'
'Lee, Yong-Min'
'Kim, Eun Hee'
'Kang, Sung Kwon'
'Choi, Sung-Nak'

_publ_section_title
;
 (--)-\a-Isosparteine copper(II) diazide
;
_journal_issue 6
_journal_name_full 'Acta Crystallographica Section C'
_journal_page_first m361
_journal_page_last m362
_journal_paper_doi 10.1107/S0108270102008016
_journal_volume 58
_journal_year 2002
_chemical_formula_iupac '[Cu (N3)2 (C15 H26 N2)]'
_chemical_formula_moiety 'C15 H26 Cu N8'
_chemical_formula_sum 'C15 H26 Cu N8'
_chemical_formula_weight 381.98
_chemical_name_common '(-)-\a-isosparteine copper(II) diazide'
_chemical_name_systematic
;
(Diazido-N)[(-)-\a-isosparteine-N,N']copper(II)
;
_space_group_IT_number 19
_symmetry_cell_setting orthorhombic
_symmetry_space_group_name_Hall 'P 2ac 2ab'
_symmetry_space_group_name_H-M 'P 21 21 21'
_atom_sites_solution_hydrogens geom
_atom_sites_solution_primary direct
_atom_sites_solution_secondary difmap
_audit_creation_method SHELXL97
_cell_angle_alpha 90
_cell_angle_beta 90
_cell_angle_gamma 90
_cell_formula_units_Z 4
_cell_length_a 8.1517(16)
_cell_length_b 13.4955(12)
_cell_length_c 15.486(2)
_cell_measurement_reflns_used 40
_cell_measurement_temperature 296(2)
_cell_measurement_theta_max 12.56
_cell_measurement_theta_min 6.18
_cell_volume 1703.6(4)
_computing_cell_refinement XSCANS
_computing_data_collection 'XSCANS (Siemens, 1996)'
_computing_data_reduction 'SHELXTL (Bruker, 1997)'
_computing_molecular_graphics 'ORTEP-3 (Farrugia, 1997)'
_computing_publication_material SHELXL97
_computing_structure_refinement 'SHELXL97 (Sheldrick, 1997)'
_computing_structure_solution 'SHELXS97 (Sheldrick, 1997)'
_diffrn_ambient_temperature 296(2)
_diffrn_measured_fraction_theta_full 1.000
_diffrn_measured_fraction_theta_max 1.000
_diffrn_measurement_device_type 'Bruker P4'
_diffrn_measurement_method 2\q/\w
_diffrn_radiation_monochromator graphite
_diffrn_radiation_source 'fine-focus sealed tube'
_diffrn_radiation_type MoK\a
_diffrn_radiation_wavelength 0.71073
_diffrn_reflns_av_R_equivalents 0.023
_diffrn_reflns_av_sigmaI/netI 0.103
_diffrn_reflns_limit_h_max 10
_diffrn_reflns_limit_h_min -1
_diffrn_reflns_limit_k_max 17
_diffrn_reflns_limit_k_min -1
_diffrn_reflns_limit_l_max 20
_diffrn_reflns_limit_l_min -1
_diffrn_reflns_number 2930
_diffrn_reflns_theta_full 27.49
_diffrn_reflns_theta_max 27.49
_diffrn_reflns_theta_min 2.00
_diffrn_standards_decay_% 0.0
_diffrn_standards_interval_time 97
_diffrn_standards_number 3
_exptl_absorpt_coefficient_mu 1.297
_exptl_absorpt_correction_T_max 0.772
_exptl_absorpt_correction_T_min 0.717
_exptl_absorpt_correction_type '\y scan'
_exptl_absorpt_process_details '(North et al., 1968)'
_exptl_crystal_colour 'dark brown'
_exptl_crystal_density_diffrn 1.489
_exptl_crystal_density_meas ?
_exptl_crystal_density_method 'not measured'
_exptl_crystal_description block
_exptl_crystal_F_000 804
_exptl_crystal_size_max 0.38
_exptl_crystal_size_mid 0.22
_exptl_crystal_size_min 0.20
_refine_diff_density_max 0.68
_refine_diff_density_min -0.42
_refine_ls_abs_structure_details 'Flack (1983), 497 Friedel pairs'
_refine_ls_abs_structure_Flack 0.00(3)
_refine_ls_extinction_coef 0.0032(3)
_refine_ls_extinction_expression Fc^*^=kFc[1+0.001xFc^2^\l^3^/sin(2\q)]^-1/4^
_refine_ls_extinction_method 'SHELXL97 (Sheldrick, 1997)'
_refine_ls_goodness_of_fit_ref 1.081
_refine_ls_hydrogen_treatment constr
_refine_ls_matrix_type full
_refine_ls_number_parameters 218
_refine_ls_number_reflns 2741
_refine_ls_number_restraints 0
_refine_ls_restrained_S_all 1.081
_refine_ls_R_factor_all 0.112
_refine_ls_R_factor_gt 0.052
_refine_ls_shift/su_max <0.001
_refine_ls_shift/su_mean 0.000
_refine_ls_structure_factor_coef Fsqd
_refine_ls_weighting_details 'calc w = 1/[\s^2^(Fo^2^)+(0.0101P)^2^] where P=(Fo^2^+2Fc^2^)/3'
_refine_ls_weighting_scheme calc
_refine_ls_wR_factor_gt 0.063
_refine_ls_wR_factor_ref 0.087
_reflns_number_gt 1431
_reflns_number_total 2741
_reflns_threshold_expression I>2\s(I)
_cod_data_source_file gd1202.cif
_cod_data_source_block I
_cod_depositor_comments
;
The following automatic conversions were performed:
'_symmetry_cell_setting' value 'Orthorhombic' changed to 'orthorhombic'
according to '/home/saulius/struct/CIF-dictionaries/cif_core.dic'
dictionary named 'cif_core.dic' version 2.4.1 from 2010-06-29.

Automatic conversion script
Id: cif_fix_enum 1527 2010-12-29 10:47:43Z saulius 

The following automatic conversions were performed:

'_symmetry_cell_setting' value 'Orthorhombic' changed to
'orthorhombic' according to
/home/saulius/struct/CIF-dictionaries/cif_core.dic dictionary named
'cif_core.dic' version 2.4.1 from 2010-06-29.

Automatic conversion script
Id: cif_fix_values 1715 2011-07-08 13:25:40Z adriana 

The following automatic conversions were performed:

'_exptl_crystal_density_meas' value 'not measured' was changed to '?'
- the value is perceived as not measured.

Automatic conversion script
Id: cif_fix_values 3008 2015-01-20 13:52:24Z robertas 
;
_cod_database_code 2012760
_cod_database_fobs_code 2012760

loop_
_symmetry_equiv_pos_as_xyz
'x, y, z'
'-x+1/2, -y, z+1/2'
'-x, y+1/2, -z+1/2'
'x+1/2, -y+1/2, -z'

loop_
_atom_site_label
_atom_site_fract_x
_atom_site_fract_y
_atom_site_fract_z
_atom_site_U_iso_or_equiv
_atom_site_adp_type
_atom_site_calc_flag
_atom_site_refinement_flags
_atom_site_occupancy
_atom_site_disorder_assembly
_atom_site_disorder_group
_atom_site_type_symbol
Cu 0.90547(12) 0.93690(7) 0.64989(5) 0.0398(3) Uani d . 1 . . Cu
N1 0.8474(6) 1.0047(4) 0.5363(3) 0.0356(15) Uani d . 1 . . N
C2 0.9999(8) 1.0420(5) 0.4926(4) 0.048(2) Uani d . 1 . . C
H2A 0.9708 1.0699 0.4370 0.058 Uiso calc R 1 . . H
H2B 1.0735 0.9867 0.4825 0.058 Uiso calc R 1 . . H
C3 1.0881(10) 1.1198(5) 0.5456(5) 0.054(2) Uani d . 1 . . C
H3A 1.1818 1.1447 0.5136 0.064 Uiso calc R 1 . . H
H3B 1.1277 1.0906 0.5989 0.064 Uiso calc R 1 . . H
C4 0.9696(10) 1.2058(6) 0.5662(5) 0.064(3) Uani d . 1 . . C
H4A 1.0231 1.2528 0.6042 0.076 Uiso calc R 1 . . H
H4B 0.9404 1.2399 0.5132 0.076 Uiso calc R 1 . . H
C5 0.8161(10) 1.1662(6) 0.6091(5) 0.060(3) Uani d . 1 . . C
H5A 0.8447 1.1357 0.6638 0.072 Uiso calc R 1 . . H
H5B 0.7412 1.2205 0.6206 0.072 Uiso calc R 1 . . H
C6 0.7338(9) 1.0912(5) 0.5520(5) 0.043(2) Uani d . 1 . . C
H6 0.7142 1.1231 0.4961 0.052 Uiso calc R 1 . . H
C7 0.5687(9) 1.0531(6) 0.5847(5) 0.048(2) Uani d . 1 . . C
H7 0.4972 1.1110 0.5913 0.057 Uiso calc R 1 . . H
C8 0.6005(10) 0.8978(5) 0.5091(4) 0.047(2) Uani d . 1 . . C
H8 0.5539 0.8542 0.4649 0.056 Uiso calc R 1 . . H
N9 0.6614(7) 0.9066(4) 0.6680(3) 0.0409(17) Uani d . 1 . . N
C10 0.6341(9) 0.8532(6) 0.7513(4) 0.058(3) Uani d . 1 . . C
H10A 0.5175 0.8426 0.7595 0.070 Uiso calc R 1 . . H
H10B 0.6734 0.8939 0.7986 0.070 Uiso calc R 1 . . H
C11 0.7227(11) 0.7533(7) 0.7529(5) 0.071(3) Uani d . 1 . . C
H11A 0.8402 0.7647 0.7516 0.085 Uiso calc R 1 . . H
H11B 0.6970 0.7196 0.8065 0.085 Uiso calc R 1 . . H
C12 0.6758(12) 0.6869(6) 0.6776(5) 0.084(4) Uani d . 1 . . C
H12A 0.5621 0.6666 0.6828 0.101 Uiso calc R 1 . . H
H12B 0.7440 0.6280 0.6772 0.101 Uiso calc R 1 . . H
C13 0.7006(11) 0.7456(6) 0.5941(5) 0.064(3) Uani d . 1 . . C
H13A 0.8161 0.7610 0.5873 0.077 Uiso calc R 1 . . H
H13B 0.6670 0.7054 0.5453 0.077 Uiso calc R 1 . . H
C14 0.6023(11) 0.8410(5) 0.5949(5) 0.047(2) Uani d . 1 . . C
H14 0.4884 0.8230 0.6079 0.057 Uiso calc R 1 . . H
C15 0.7699(8) 0.9307(6) 0.4786(4) 0.0444(19) Uani d . 1 . . C
H15A 0.8407 0.8731 0.4747 0.053 Uiso calc R 1 . . H
H15B 0.7602 0.9588 0.4212 0.053 Uiso calc R 1 . . H
C16 0.5711(10) 0.9999(5) 0.6717(4) 0.049(2) Uani d . 1 . . C
H16A 0.6212 1.0427 0.7145 0.059 Uiso calc R 1 . . H
H16B 0.4592 0.9868 0.6897 0.059 Uiso calc R 1 . . H
C17 0.4891(8) 0.9864(6) 0.5183(5) 0.057(2) Uani d . 1 . . C
H17A 0.3810 0.9660 0.5374 0.069 Uiso calc R 1 . . H
H17B 0.4783 1.0206 0.4635 0.069 Uiso calc R 1 . . H
N18 1.1086(8) 0.8752(5) 0.6090(3) 0.0503(18) Uani d . 1 . . N
N19 1.1597(7) 0.8046(5) 0.6476(4) 0.0447(16) Uani d . 1 . . N
N20 1.2175(10) 0.7362(5) 0.6814(4) 0.071(2) Uani d . 1 . . N
N21 0.9608(7) 0.9549(6) 0.7701(3) 0.056(2) Uani d . 1 . . N
N22 1.0945(9) 0.9402(5) 0.7974(3) 0.0443(15) Uani d . 1 . . N
N23 1.2228(8) 0.9254(6) 0.8278(4) 0.060(2) Uani d . 1 . . N

loop_
_atom_site_aniso_label
_atom_site_aniso_U_11
_atom_site_aniso_U_22
_atom_site_aniso_U_33
_atom_site_aniso_U_12
_atom_site_aniso_U_13
_atom_site_aniso_U_23
Cu 0.0370(5) 0.0503(5) 0.0322(4) 0.0032(6) -0.0009(5) 0.0000(6)
N1 0.032(4) 0.043(4) 0.032(3) -0.001(3) 0.001(3) -0.004(3)
C2 0.042(4) 0.061(6) 0.042(4) -0.008(5) -0.001(4) 0.009(4)
C3 0.045(5) 0.059(5) 0.058(5) -0.016(6) -0.011(6) 0.016(4)
C4 0.072(7) 0.044(5) 0.075(6) -0.004(5) -0.020(6) 0.004(5)
C5 0.076(7) 0.043(5) 0.060(6) 0.008(5) 0.012(6) -0.006(5)
C6 0.039(5) 0.050(6) 0.042(5) 0.016(4) -0.006(4) 0.010(4)
C7 0.029(5) 0.044(5) 0.069(5) 0.017(5) -0.002(4) -0.003(5)
C8 0.042(4) 0.059(5) 0.039(4) -0.010(5) -0.008(5) -0.001(4)
N9 0.038(4) 0.053(4) 0.031(3) 0.007(3) 0.014(3) 0.003(3)
C10 0.050(6) 0.076(6) 0.048(5) -0.004(5) 0.014(5) 0.025(5)
C11 0.068(7) 0.077(7) 0.068(6) -0.003(7) 0.005(6) 0.031(6)
C12 0.077(7) 0.044(5) 0.132(10) -0.010(6) -0.009(7) 0.025(6)
C13 0.070(7) 0.038(5) 0.085(7) -0.007(6) -0.010(6) 0.001(5)
C14 0.044(5) 0.042(5) 0.056(5) 0.003(5) -0.007(5) 0.005(4)
C15 0.050(5) 0.054(5) 0.029(3) -0.017(5) -0.004(4) -0.006(4)
C16 0.046(5) 0.053(5) 0.048(5) 0.012(5) 0.020(4) -0.001(4)
C17 0.030(4) 0.086(7) 0.056(5) -0.004(5) -0.008(4) 0.014(5)
N18 0.045(4) 0.068(4) 0.038(3) 0.017(5) 0.009(4) 0.012(3)
N19 0.034(4) 0.055(4) 0.045(4) -0.003(3) 0.006(4) -0.010(4)
N20 0.086(6) 0.060(5) 0.067(5) 0.021(5) -0.002(5) 0.009(4)
N21 0.047(4) 0.090(6) 0.031(3) 0.008(5) -0.007(3) -0.011(4)
N22 0.058(4) 0.045(4) 0.030(3) -0.005(6) 0.000(4) -0.004(4)
N23 0.051(4) 0.069(5) 0.062(5) -0.004(5) -0.015(4) -0.004(5)

loop_
_atom_type_symbol
_atom_type_description
_atom_type_scat_dispersion_real
_atom_type_scat_dispersion_imag
_atom_type_scat_source
C C 0.0033 0.0016 'International Tables Vol C Tables 4.2.6.8 and 6.1.1.4'
H H 0.0000 0.0000 'International Tables Vol C Tables 4.2.6.8 and 6.1.1.4'
N N 0.0061 0.0033 'International Tables Vol C Tables 4.2.6.8 and 6.1.1.4'
Cu Cu 0.3201 1.2651 'International Tables Vol C Tables 4.2.6.8 and 6.1.1.4'

loop_
_geom_angle_atom_site_label_1
_geom_angle_atom_site_label_2
_geom_angle_atom_site_label_3
_geom_angle
_geom_angle_publ_flag
N21 Cu N18 99.6(2) yes
N21 Cu N1 146.1(3) yes
N18 Cu N1 96.2(2) yes
N21 Cu N9 96.9(2) yes
N18 Cu N9 141.2(3) yes
N1 Cu N9 89.0(2) yes
C15 N1 C2 107.9(5) ?
C15 N1 C6 110.9(5) ?
C2 N1 C6 108.8(5) ?
C15 N1 Cu 108.5(4) ?
C2 N1 Cu 110.3(4) ?
C6 N1 Cu 110.5(4) ?
N1 C2 C3 112.4(6) ?
N1 C2 H2A 109.1 ?
C3 C2 H2A 109.1 ?
N1 C2 H2B 109.1 ?
C3 C2 H2B 109.1 ?
H2A C2 H2B 107.9 ?
C2 C3 C4 109.6(6) ?
C2 C3 H3A 109.7 ?
C4 C3 H3A 109.7 ?
C2 C3 H3B 109.7 ?
C4 C3 H3B 109.7 ?
H3A C3 H3B 108.2 ?
C5 C4 C3 110.1(6) ?
C5 C4 H4A 109.6 ?
C3 C4 H4A 109.6 ?
C5 C4 H4B 109.6 ?
C3 C4 H4B 109.6 ?
H4A C4 H4B 108.2 ?
C6 C5 C4 110.4(7) ?
C6 C5 H5A 109.6 ?
C4 C5 H5A 109.6 ?
C6 C5 H5B 109.6 ?
C4 C5 H5B 109.6 ?
H5A C5 H5B 108.1 ?
C5 C6 N1 110.0(6) ?
C5 C6 C7 115.2(7) ?
N1 C6 C7 109.5(6) ?
C5 C6 H6 107.3 ?
N1 C6 H6 107.3 ?
C7 C6 H6 107.3 ?
C17 C7 C6 110.7(6) ?
C17 C7 C16 108.9(7) ?
C6 C7 C16 116.1(6) ?
C17 C7 H7 106.9 ?
C6 C7 H7 106.9 ?
C16 C7 H7 106.9 ?
C17 C8 C15 110.1(6) ?
C17 C8 C14 108.7(6) ?
C15 C8 C14 113.9(7) ?
C17 C8 H8 108.0 ?
C15 C8 H8 108.0 ?
C14 C8 H8 108.0 ?
C16 N9 C10 107.9(5) ?
C16 N9 C14 111.8(6) ?
C10 N9 C14 108.4(6) ?
C16 N9 Cu 108.8(4) ?
C10 N9 Cu 111.0(4) ?
C14 N9 Cu 108.8(5) ?
N9 C10 C11 111.6(6) ?
N9 C10 H10A 109.3 ?
C11 C10 H10A 109.3 ?
N9 C10 H10B 109.3 ?
C11 C10 H10B 109.3 ?
H10A C10 H10B 108.0 ?
C12 C11 C10 112.8(7) ?
C12 C11 H11A 109.0 ?
C10 C11 H11A 109.0 ?
C12 C11 H11B 109.0 ?
C10 C11 H11B 109.0 ?
H11A C11 H11B 107.8 ?
C11 C12 C13 108.1(6) ?
C11 C12 H12A 110.1 ?
C13 C12 H12A 110.1 ?
C11 C12 H12B 110.1 ?
C13 C12 H12B 110.1 ?
H12A C12 H12B 108.4 ?
C14 C13 C12 111.3(7) ?
C14 C13 H13A 109.4 ?
C12 C13 H13A 109.4 ?
C14 C13 H13B 109.4 ?
C12 C13 H13B 109.4 ?
H13A C13 H13B 108.0 ?
N9 C14 C13 109.5(6) ?
N9 C14 C8 111.0(6) ?
C13 C14 C8 115.0(7) ?
N9 C14 H14 107.0 ?
C13 C14 H14 107.0 ?
C8 C14 H14 107.0 ?
N1 C15 C8 113.3(6) ?
N1 C15 H15A 108.9 ?
C8 C15 H15A 108.9 ?
N1 C15 H15B 108.9 ?
C8 C15 H15B 108.9 ?
H15A C15 H15B 107.7 ?
N9 C16 C7 112.2(5) ?
N9 C16 H16A 109.2 ?
C7 C16 H16A 109.2 ?
N9 C16 H16B 109.2 ?
C7 C16 H16B 109.2 ?
H16A C16 H16B 107.9 ?
C8 C17 C7 106.1(6) ?
C8 C17 H17A 110.5 ?
C7 C17 H17A 110.5 ?
C8 C17 H17B 110.5 ?
C7 C17 H17B 110.5 ?
H17A C17 H17B 108.7 ?
N19 N18 Cu 118.1(5) yes
N20 N19 N18 175.7(8) yes
N22 N21 Cu 122.5(5) yes
N23 N22 N21 177.0(7) yes

loop_
_geom_bond_atom_site_label_1
_geom_bond_atom_site_label_2
_geom_bond_site_symmetry_2
_geom_bond_distance
_geom_bond_publ_flag
Cu N21 . 1.931(5) yes
Cu N18 . 1.958(6) yes
Cu N1 . 2.039(5) yes
Cu N9 . 2.050(5) yes
N1 C15 . 1.482(8) ?
N1 C2 . 1.502(7) ?
N1 C6 . 1.510(7) ?
C2 C3 . 1.514(8) ?
C2 H2A . 0.9700 ?
C2 H2B . 0.9700 ?
C3 C4 . 1.543(9) ?
C3 H3A . 0.9700 ?
C3 H3B . 0.9700 ?
C4 C5 . 1.514(9) ?
C4 H4A . 0.9700 ?
C4 H4B . 0.9700 ?
C5 C6 . 1.502(9) ?
C5 H5A . 0.9700 ?
C5 H5B . 0.9700 ?
C6 C7 . 1.527(9) ?
C6 H6 . 0.9800 ?
C7 C17 . 1.513(9) ?
C7 C16 . 1.527(9) ?
C7 H7 . 0.9800 ?
C8 C17 . 1.508(8) ?
C8 C15 . 1.526(9) ?
C8 C14 . 1.533(9) ?
C8 H8 . 0.9800 ?
N9 C16 . 1.460(8) ?
N9 C10 . 1.494(7) ?
N9 C14 . 1.516(8) ?
C10 C11 . 1.530(10) ?
C10 H10A . 0.9700 ?
C10 H10B . 0.9700 ?
C11 C12 . 1.520(10) ?
C11 H11A . 0.9700 ?
C11 H11B . 0.9700 ?
C12 C13 . 1.529(9) ?
C12 H12A . 0.9700 ?
C12 H12B . 0.9700 ?
C13 C14 . 1.517(10) ?
C13 H13A . 0.9700 ?
C13 H13B . 0.9700 ?
C14 H14 . 0.9800 ?
C15 H15A . 0.9700 ?
C15 H15B . 0.9700 ?
C16 H16A . 0.9700 ?
C16 H16B . 0.9700 ?
C17 H17A . 0.9700 ?
C17 H17B . 0.9700 ?
N18 N19 . 1.200(7) yes
N19 N20 . 1.161(8) yes
N21 N22 . 1.186(8) yes
N22 N23 . 1.164(8) yes

loop_
_geom_torsion_atom_site_label_1
_geom_torsion_atom_site_label_2
_geom_torsion_atom_site_label_3
_geom_torsion_atom_site_label_4
_geom_torsion
N21 Cu N1 C15 -161.8(5)
N18 Cu N1 C15 80.5(5)
N9 Cu N1 C15 -61.0(4)
N21 Cu N1 C2 80.2(6)
N18 Cu N1 C2 -37.4(5)
N9 Cu N1 C2 -178.9(5)
N21 Cu N1 C6 -40.1(6)
N18 Cu N1 C6 -157.7(4)
N9 Cu N1 C6 60.8(4)
C15 N1 C2 C3 179.0(6)
C6 N1 C2 C3 58.7(7)
Cu N1 C2 C3 -62.6(6)
N1 C2 C3 C4 -55.9(8)
C2 C3 C4 C5 54.5(9)
C3 C4 C5 C6 -57.9(8)
C4 C5 C6 N1 61.2(8)
C4 C5 C6 C7 -174.5(6)
C15 N1 C6 C5 -178.8(6)
C2 N1 C6 C5 -60.3(7)
Cu N1 C6 C5 60.9(6)
C15 N1 C6 C7 53.6(7)
C2 N1 C6 C7 172.1(5)
Cu N1 C6 C7 -66.7(6)
C5 C6 C7 C17 174.2(6)
N1 C6 C7 C17 -61.2(7)
C5 C6 C7 C16 -61.0(9)
N1 C6 C7 C16 63.6(8)
N21 Cu N9 C16 85.9(5)
N18 Cu N9 C16 -159.2(4)
N1 Cu N9 C16 -60.6(4)
N21 Cu N9 C10 -32.7(5)
N18 Cu N9 C10 82.2(6)
N1 Cu N9 C10 -179.2(5)
N21 Cu N9 C14 -152.0(5)
N18 Cu N9 C14 -37.1(6)
N1 Cu N9 C14 61.6(4)
C16 N9 C10 C11 179.2(6)
C14 N9 C10 C11 57.9(8)
Cu N9 C10 C11 -61.6(7)
N9 C10 C11 C12 -55.6(9)
C10 C11 C12 C13 52.9(10)
C11 C12 C13 C14 -56.7(10)
C16 N9 C14 C13 179.8(6)
C10 N9 C14 C13 -61.4(8)
Cu N9 C14 C13 59.5(7)
C16 N9 C14 C8 51.8(9)
C10 N9 C14 C8 170.7(7)
Cu N9 C14 C8 -68.4(7)
C12 C13 C14 N9 62.3(9)
C12 C13 C14 C8 -172.0(7)
C17 C8 C14 N9 -58.9(9)
C15 C8 C14 N9 64.2(9)
C17 C8 C14 C13 176.2(6)
C15 C8 C14 C13 -60.7(9)
C2 N1 C15 C8 -171.6(6)
C6 N1 C15 C8 -52.6(8)
Cu N1 C15 C8 68.9(7)
C17 C8 C15 N1 57.0(8)
C14 C8 C15 N1 -65.4(8)
C10 N9 C16 C7 -171.2(6)
C14 N9 C16 C7 -52.0(8)
Cu N9 C16 C7 68.3(7)
C17 C7 C16 N9 59.3(8)
C6 C7 C16 N9 -66.3(9)
C15 C8 C17 C7 -60.4(8)
C14 C8 C17 C7 65.0(8)
C6 C7 C17 C8 64.1(8)
C16 C7 C17 C8 -64.7(7)
N21 Cu N18 N19 51.6(6)
N1 Cu N18 N19 -158.5(6)
N9 Cu N18 N19 -62.3(7)
N18 Cu N21 N22 8.1(9)
N1 Cu N21 N22 -108.6(8)
N9 Cu N21 N22 152.9(8)
